data_7022598
loop_
_publ_author_name
'Bhargavi, G.'
'Rajasekharan, M. V.'
'Costes, J.-P.'
'Tuchagues, J.-P.'

_publ_section_title
;
 A new end-on azido bridged Mn(III) single-chain magnet and its dimeric
 single molecule magnet polymorph. Synthesis, structure and magnetic
 properties of [Mn(5-Clsalpn)N3]n and phenoxo bridged [Mn(5-Clsalpn)N3]2.
;
_journal_issue 22
_journal_name_full 'Dalton transactions (Cambridge, England : 2003)'
_journal_page_first 8113
_journal_page_last 8123
_journal_paper_doi 10.1039/c3dt31966k
_journal_volume 42
_journal_year 2013
_chemical_formula_moiety 'C17 H14 Cl2 Mn N5 O2'
_chemical_formula_sum 'C17 H14 Cl2 Mn N5 O2'
_chemical_formula_weight 446.17
_chemical_name_common '[Mn(5-Clsalpn)N3]n'
_chemical_name_systematic
;
?
;
_space_group_IT_number 14
_symmetry_cell_setting monoclinic
_symmetry_space_group_name_Hall '-P 2ybc'
_symmetry_space_group_name_H-M 'P 1 21/c 1'
_atom_sites_solution_hydrogens geom
_atom_sites_solution_primary direct
_atom_sites_solution_secondary difmap
_audit_creation_method SHELXL-97
_cell_angle_alpha 90.00
_cell_angle_beta 107.7210(10)
_cell_angle_gamma 90.00
_cell_formula_units_Z 4
_cell_length_a 12.5241(8)
_cell_length_b 17.6241(11)
_cell_length_c 8.4720(5)
_cell_measurement_reflns_used 4984
_cell_measurement_temperature 100(2)
_cell_measurement_theta_max 27.97
_cell_measurement_theta_min 2.31
_cell_volume 1781.26(19)
_computing_cell_refinement 'Bruker SMART'
_computing_data_collection 'Bruker SMART'
_computing_data_reduction 'Bruker SAINT'
_computing_molecular_graphics 'Bruker SHELXTL'
_computing_publication_material 'Bruker SHELXTL'
_computing_structure_refinement 'Bruker SHELXTL'
_computing_structure_solution 'Bruker SHELXTL'
_diffrn_ambient_temperature 100(2)
_diffrn_measured_fraction_theta_full 0.998
_diffrn_measured_fraction_theta_max 0.968
_diffrn_radiation_monochromator graphite
_diffrn_radiation_source 'fine-focus sealed tube'
_diffrn_radiation_type MoK\a
_diffrn_radiation_wavelength 0.71073
_diffrn_reflns_av_R_equivalents 0.0433
_diffrn_reflns_av_sigmaI/netI 0.0364
_diffrn_reflns_limit_h_max 16
_diffrn_reflns_limit_h_min -16
_diffrn_reflns_limit_k_max 22
_diffrn_reflns_limit_k_min -22
_diffrn_reflns_limit_l_max 11
_diffrn_reflns_limit_l_min -11
_diffrn_reflns_number 20425
_diffrn_reflns_theta_full 25.00
_diffrn_reflns_theta_max 28.25
_diffrn_reflns_theta_min 1.71
_exptl_absorpt_coefficient_mu 1.065
_exptl_absorpt_correction_T_max 0.918
_exptl_absorpt_correction_T_min 0.770
_exptl_absorpt_correction_type multi-scan
_exptl_absorpt_process_details sadabs
_exptl_crystal_colour brown
_exptl_crystal_density_diffrn 1.664
_exptl_crystal_density_method 'not measured'
_exptl_crystal_description rectangle
_exptl_crystal_F_000 904
_exptl_crystal_size_max 0.50
_exptl_crystal_size_mid 0.10
_exptl_crystal_size_min 0.08
_refine_diff_density_max 0.980
_refine_diff_density_min -0.313
_refine_diff_density_rms 0.101
_refine_ls_extinction_method none
_refine_ls_goodness_of_fit_ref 1.117
_refine_ls_hydrogen_treatment constr
_refine_ls_matrix_type full
_refine_ls_number_parameters 244
_refine_ls_number_reflns 4268
_refine_ls_number_restraints 0
_refine_ls_restrained_S_all 1.117
_refine_ls_R_factor_all 0.0555
_refine_ls_R_factor_gt 0.0477
_refine_ls_shift/su_max 0.000
_refine_ls_shift/su_mean 0.000
_refine_ls_structure_factor_coef Fsqd
_refine_ls_weighting_details 'calc w=1/[\s^2^(Fo^2^)+(0.0574P)^2^+1.1114P] where P=(Fo^2^+2Fc^2^)/3'
_refine_ls_weighting_scheme calc
_refine_ls_wR_factor_gt 0.1099
_refine_ls_wR_factor_ref 0.1140
_reflns_number_gt 3791
_reflns_number_total 4268
_reflns_threshold_expression >2sigma(I)
_cod_data_source_file c3dt31966k.txt
_cod_data_source_block compound-1b
_cod_original_sg_symbol_H-M 'P 21/c'
_cod_database_code 7022598

loop_
_symmetry_equiv_pos_as_xyz
'x, y, z'
'-x, y+1/2, -z+1/2'
'-x, -y, -z'
'x, -y-1/2, z-1/2'

loop_
_atom_site_label
_atom_site_type_symbol
_atom_site_fract_x
_atom_site_fract_y
_atom_site_fract_z
_atom_site_U_iso_or_equiv
_atom_site_adp_type
_atom_site_occupancy
_atom_site_symmetry_multiplicity
_atom_site_calc_flag
_atom_site_refinement_flags
Mn Mn 0.33066(3) 0.244065(18) 0.96425(4) 0.00947(11) Uani 1 1 d .
Cl1 Cl -0.15732(6) 0.39448(4) 0.37773(9) 0.02877(17) Uani 1 1 d .
Cl2 Cl 0.84399(5) 0.39291(3) 0.88744(8) 0.02180(16) Uani 1 1 d .
O1 O 0.21819(13) 0.31651(9) 0.96234(19) 0.0125(3) Uani 1 1 d .
O2 O 0.44171(13) 0.31557(9) 1.06889(18) 0.0116(3) Uani 1 1 d .
N1 N 0.20844(16) 0.17304(11) 0.8311(2) 0.0125(4) Uani 1 1 d .
N2 N 0.45391(16) 0.17351(10) 0.9413(2) 0.0116(4) Uani 1 1 d .
N3 N 0.33211(16) 0.19592(11) 1.2059(2) 0.0124(4) Uani 1 1 d .
N4 N 0.33772(16) 0.12840(11) 1.2325(2) 0.0124(4) Uani 1 1 d .
N5 N 0.34312(18) 0.06429(12) 1.2614(3) 0.0191(4) Uani 1 1 d .
C1 C 0.13422(19) 0.33271(13) 0.8291(3) 0.0128(5) Uani 1 1 d .
C2 C 0.0931(2) 0.40743(13) 0.8026(3) 0.0148(5) Uani 1 1 d .
H2 H 0.1263 0.4456 0.8814 0.018 Uiso 1 1 calc R
C3 C 0.0058(2) 0.42620(14) 0.6645(3) 0.0170(5) Uani 1 1 d .
H3 H -0.0195 0.4772 0.6470 0.020 Uiso 1 1 calc R
C4 C -0.0454(2) 0.37010(15) 0.5503(3) 0.0178(5) Uani 1 1 d .
C5 C -0.0091(2) 0.29620(14) 0.5732(3) 0.0167(5) Uani 1 1 d .
H5 H -0.0452 0.2583 0.4956 0.020 Uiso 1 1 calc R
C6 C 0.08155(19) 0.27692(14) 0.7120(3) 0.0137(5) Uani 1 1 d .
C7 C 0.1167(2) 0.19837(13) 0.7320(3) 0.0139(5) Uani 1 1 d .
H7 H 0.0669 0.1621 0.6652 0.017 Uiso 1 1 calc R
C8 C 0.2244(2) 0.08986(13) 0.8363(3) 0.0155(5) Uani 1 1 d .
H8A H 0.1592 0.0657 0.7549 0.019 Uiso 1 1 calc R
H8B H 0.2280 0.0709 0.9478 0.019 Uiso 1 1 calc R
C9 C 0.3309(2) 0.06724(13) 0.7978(3) 0.0153(5) Uani 1 1 d .
H9A H 0.3310 0.0115 0.7839 0.018 Uiso 1 1 calc R
H9B H 0.3297 0.0904 0.6908 0.018 Uiso 1 1 calc R
C10 C 0.4386(2) 0.09022(12) 0.9282(3) 0.0147(5) Uani 1 1 d .
H10A H 0.4382 0.0699 1.0370 0.018 Uiso 1 1 calc R
H10B H 0.5029 0.0673 0.9007 0.018 Uiso 1 1 calc R
C11 C 0.5474(2) 0.19901(13) 0.9306(3) 0.0138(5) Uani 1 1 d .
H11 H 0.5966 0.1632 0.9053 0.017 Uiso 1 1 calc R
C12 C 0.58529(19) 0.27672(13) 0.9530(3) 0.0125(4) Uani 1 1 d .
C13 C 0.68229(19) 0.29611(13) 0.9112(3) 0.0145(5) Uani 1 1 d .
H13 H 0.7187 0.2593 0.8637 0.017 Uiso 1 1 calc R
C14 C 0.72381(19) 0.36838(14) 0.9393(3) 0.0150(5) Uani 1 1 d .
C15 C 0.67278(19) 0.42308(13) 1.0121(3) 0.0146(5) Uani 1 1 d .
H15 H 0.7030 0.4729 1.0321 0.018 Uiso 1 1 calc R
C16 C 0.57821(19) 0.40415(13) 1.0548(3) 0.0131(5) Uani 1 1 d .
H16 H 0.5441 0.4412 1.1053 0.016 Uiso 1 1 calc R
C17 C 0.53158(19) 0.33107(13) 1.0248(3) 0.0112(4) Uani 1 1 d .

loop_
_atom_site_aniso_label
_atom_site_aniso_U_11
_atom_site_aniso_U_22
_atom_site_aniso_U_33
_atom_site_aniso_U_23
_atom_site_aniso_U_13
_atom_site_aniso_U_12
Mn 0.01165(19) 0.00978(18) 0.00733(18) -0.00052(12) 0.00340(13) -0.00038(12)
Cl1 0.0221(3) 0.0299(4) 0.0249(3) 0.0112(3) -0.0069(3) -0.0008(3)
Cl2 0.0173(3) 0.0215(3) 0.0315(4) 0.0045(2) 0.0148(3) -0.0004(2)
O1 0.0130(8) 0.0162(8) 0.0079(8) -0.0006(6) 0.0024(6) 0.0023(6)
O2 0.0122(8) 0.0148(8) 0.0084(7) -0.0027(6) 0.0038(6) -0.0018(6)
N1 0.0155(10) 0.0128(9) 0.0104(9) -0.0003(7) 0.0057(8) -0.0001(8)
N2 0.0156(10) 0.0117(9) 0.0076(9) 0.0000(7) 0.0036(7) 0.0004(7)
N3 0.0174(10) 0.0129(9) 0.0075(9) 0.0014(7) 0.0048(8) 0.0015(7)
N4 0.0133(10) 0.0179(11) 0.0066(9) -0.0018(7) 0.0037(7) -0.0004(8)
N5 0.0270(12) 0.0153(10) 0.0153(10) 0.0012(8) 0.0070(9) 0.0008(9)
C1 0.0111(11) 0.0188(11) 0.0104(11) 0.0014(9) 0.0062(9) -0.0009(9)
C2 0.0147(12) 0.0157(11) 0.0161(12) 0.0002(9) 0.0078(9) -0.0011(9)
C3 0.0141(12) 0.0170(12) 0.0215(13) 0.0051(9) 0.0079(10) 0.0021(9)
C4 0.0123(11) 0.0264(13) 0.0129(11) 0.0060(10) 0.0012(9) 0.0008(10)
C5 0.0158(12) 0.0214(12) 0.0123(11) 0.0000(9) 0.0034(9) -0.0046(10)
C6 0.0129(11) 0.0186(11) 0.0105(11) 0.0014(9) 0.0049(9) -0.0011(9)
C7 0.0162(11) 0.0177(11) 0.0092(11) -0.0019(8) 0.0060(9) -0.0038(9)
C8 0.0198(12) 0.0133(11) 0.0125(11) 0.0005(9) 0.0036(9) -0.0039(9)
C9 0.0219(13) 0.0114(11) 0.0132(11) -0.0026(8) 0.0063(10) -0.0024(9)
C10 0.0187(12) 0.0110(10) 0.0166(12) 0.0001(9) 0.0085(10) 0.0009(9)
C11 0.0161(11) 0.0158(11) 0.0098(11) -0.0001(8) 0.0044(9) 0.0031(9)
C12 0.0119(11) 0.0164(11) 0.0089(10) -0.0005(8) 0.0028(8) -0.0004(9)
C13 0.0146(11) 0.0178(11) 0.0115(11) 0.0018(9) 0.0045(9) 0.0036(9)
C14 0.0108(11) 0.0210(12) 0.0151(11) 0.0036(9) 0.0068(9) -0.0007(9)
C15 0.0159(12) 0.0155(11) 0.0113(11) 0.0024(9) 0.0025(9) -0.0012(9)
C16 0.0148(11) 0.0159(11) 0.0086(11) -0.0004(8) 0.0036(9) -0.0001(9)
C17 0.0120(11) 0.0151(11) 0.0060(10) 0.0026(8) 0.0019(8) 0.0010(9)

loop_
_atom_type_symbol
_atom_type_description
_atom_type_scat_dispersion_real
_atom_type_scat_dispersion_imag
_atom_type_scat_source
C C 0.0033 0.0016 'International Tables Vol C Tables 4.2.6.8 and 6.1.1.4'
H H 0.0000 0.0000 'International Tables Vol C Tables 4.2.6.8 and 6.1.1.4'
N N 0.0061 0.0033 'International Tables Vol C Tables 4.2.6.8 and 6.1.1.4'
O O 0.0106 0.0060 'International Tables Vol C Tables 4.2.6.8 and 6.1.1.4'
Cl Cl 0.1484 0.1585 'International Tables Vol C Tables 4.2.6.8 and 6.1.1.4'
Mn Mn 0.3368 0.7283 'International Tables Vol C Tables 4.2.6.8 and 6.1.1.4'

loop_
_geom_angle_atom_site_label_1
_geom_angle_atom_site_label_2
_geom_angle_atom_site_label_3
_geom_angle
_geom_angle_site_symmetry_3
_geom_angle_publ_flag
O2 Mn O1 89.64(7) . y
O2 Mn N1 174.44(7) . y
O1 Mn N1 88.74(7) . y
O2 Mn N2 88.91(7) . y
O1 Mn N2 172.77(7) . y
N1 Mn N2 92.04(8) . y
O2 Mn N3 91.38(7) . y
O1 Mn N3 93.61(7) . y
N1 Mn N3 94.02(7) . y
N2 Mn N3 93.50(7) . y
O2 Mn N3 85.76(7) 4_565 y
O1 Mn N3 84.76(7) 4_565 y
N1 Mn N3 88.80(7) 4_565 y
N2 Mn N3 88.07(7) 4_565 y
N3 Mn N3 176.71(5) 4_565 y
C1 O1 Mn 123.33(14) . ?
C17 O2 Mn 125.21(14) . ?
C7 N1 C8 116.9(2) . ?
C7 N1 Mn 121.56(16) . ?
C8 N1 Mn 121.45(15) . ?
C11 N2 C10 116.25(19) . ?
C11 N2 Mn 121.83(16) . ?
C10 N2 Mn 121.86(15) . ?
N4 N3 Mn 122.26(15) . y
N4 N3 Mn 106.01(14) 4_566 y
Mn N3 Mn 131.69(9) 4_566 y
N5 N4 N3 178.5(2) . y
O1 C1 C2 119.8(2) . ?
O1 C1 C6 122.1(2) . ?
C2 C1 C6 118.1(2) . ?
C3 C2 C1 121.2(2) . ?
C3 C2 H2 119.4 . ?
C1 C2 H2 119.4 . ?
C2 C3 C4 119.8(2) . ?
C2 C3 H3 120.1 . ?
C4 C3 H3 120.1 . ?
C5 C4 C3 120.8(2) . ?
C5 C4 Cl1 119.93(19) . ?
C3 C4 Cl1 119.30(19) . ?
C4 C5 C6 119.7(2) . ?
C4 C5 H5 120.1 . ?
C6 C5 H5 120.1 . ?
C5 C6 C1 120.4(2) . ?
C5 C6 C7 118.0(2) . ?
C1 C6 C7 121.6(2) . ?
N1 C7 C6 126.2(2) . ?
N1 C7 H7 116.9 . ?
C6 C7 H7 116.9 . ?
N1 C8 C9 111.93(19) . ?
N1 C8 H8A 109.2 . ?
C9 C8 H8A 109.2 . ?
N1 C8 H8B 109.2 . ?
C9 C8 H8B 109.2 . ?
H8A C8 H8B 107.9 . ?
C10 C9 C8 114.68(19) . ?
C10 C9 H9A 108.6 . ?
C8 C9 H9A 108.6 . ?
C10 C9 H9B 108.6 . ?
C8 C9 H9B 108.6 . ?
H9A C9 H9B 107.6 . ?
N2 C10 C9 112.70(19) . ?
N2 C10 H10A 109.1 . ?
C9 C10 H10A 109.1 . ?
N2 C10 H10B 109.1 . ?
C9 C10 H10B 109.1 . ?
H10A C10 H10B 107.8 . ?
N2 C11 C12 126.4(2) . ?
N2 C11 H11 116.8 . ?
C12 C11 H11 116.8 . ?
C13 C12 C17 120.3(2) . ?
C13 C12 C11 118.1(2) . ?
C17 C12 C11 121.4(2) . ?
C14 C13 C12 119.6(2) . ?
C14 C13 H13 120.2 . ?
C12 C13 H13 120.2 . ?
C13 C14 C15 121.1(2) . ?
C13 C14 Cl2 119.84(18) . ?
C15 C14 Cl2 119.00(18) . ?
C16 C15 C14 119.5(2) . ?
C16 C15 H15 120.2 . ?
C14 C15 H15 120.2 . ?
C15 C16 C17 121.1(2) . ?
C15 C16 H16 119.4 . ?
C17 C16 H16 119.4 . ?
O2 C17 C16 118.9(2) . ?
O2 C17 C12 122.8(2) . ?
C16 C17 C12 118.3(2) . ?

loop_
_geom_bond_atom_site_label_1
_geom_bond_atom_site_label_2
_geom_bond_distance
_geom_bond_site_symmetry_2
_geom_bond_publ_flag
Mn O2 1.8862(16) . y
Mn O1 1.8975(16) . y
Mn N1 2.0326(19) . y
Mn N2 2.0370(19) . y
Mn N3 2.2113(18) . y
Mn N3 2.4358(18) 4_565 y
Cl1 C4 1.743(2) . ?
Cl2 C14 1.746(2) . ?
O1 C1 1.319(3) . ?
O2 C17 1.318(3) . ?
N1 C7 1.280(3) . ?
N1 C8 1.478(3) . ?
N2 C11 1.284(3) . ?
N2 C10 1.480(3) . ?
N3 N4 1.209(3) . y
N3 Mn 2.4358(18) 4_566 ?
N4 N5 1.154(3) . y
C1 C2 1.407(3) . ?
C1 C6 1.410(3) . ?
C2 C3 1.377(3) . ?
C2 H2 0.9500 . ?
C3 C4 1.395(3) . ?
C3 H3 0.9500 . ?
C4 C5 1.374(3) . ?
C5 C6 1.405(3) . ?
C5 H5 0.9500 . ?
C6 C7 1.447(3) . ?
C7 H7 0.9500 . ?
C8 C9 1.519(3) . ?
C8 H8A 0.9900 . ?
C8 H8B 0.9900 . ?
C9 C10 1.516(3) . ?
C9 H9A 0.9900 . ?
C9 H9B 0.9900 . ?
C10 H10A 0.9900 . ?
C10 H10B 0.9900 . ?
C11 C12 1.443(3) . ?
C11 H11 0.9500 . ?
C12 C13 1.407(3) . ?
C12 C17 1.410(3) . ?
C13 C14 1.369(3) . ?
C13 H13 0.9500 . ?
C14 C15 1.400(3) . ?
C15 C16 1.380(3) . ?
C15 H15 0.9500 . ?
C16 C17 1.405(3) . ?
C16 H16 0.9500 . ?
